data_1508566
loop_
_publ_author_name
'Amagata, Taro'
'Xiao, Jing'
'Chen, Yi-Pei'
'Holsopple, Nicholas'
'Oliver, Allen G.'
'Gokey, Trevor'
'Guliaev, Anton B.'
'Minoura, Katsuhiko'

_publ_section_title
;
 Creation of an HDAC-Based Yeast Screening Method for Evaluation of
 Marine-Derived Actinomycetes: Discovery of Streptosetin A.
;
_journal_issue 12
_journal_name_full 'Journal of natural products'
_journal_page_first 2193
_journal_page_last 2199
_journal_paper_doi 10.1021/np300640g
_journal_volume 75
_journal_year 2012
_chemical_absolute_configuration ad
_chemical_formula_moiety 'C19 H25  N O5, C H Cl3, H2 O'
_chemical_formula_sum 'C20 H28 Cl3 N O6'
_chemical_formula_weight 484.78
_chemical_name_systematic
; 
 ? 
;
_space_group_IT_number 154
_symmetry_cell_setting trigonal
_symmetry_space_group_name_Hall 'P 32 2"'
_symmetry_space_group_name_H-M 'P 32 2 1'
_atom_sites_solution_hydrogens geom
_atom_sites_solution_primary direct
_atom_sites_solution_secondary difmap
_audit_creation_method SHELXL-97
_cell_angle_alpha 90.00
_cell_angle_beta 90.00
_cell_angle_gamma 120.00
_cell_formula_units_Z 6
_cell_length_a 11.1313(3)
_cell_length_b 11.1313(3)
_cell_length_c 33.9045(9)
_cell_measurement_reflns_used 5382
_cell_measurement_temperature 100(2)
_cell_measurement_theta_max 67.13
_cell_measurement_theta_min 3.91
_cell_volume 3638.14(17)
_computing_cell_refinement 'Bruker SAINT v7.66A'
_computing_data_collection 'Bruker APEX-II v2010-7'
_computing_data_reduction 'Bruker SAINT v7.66A'
_computing_structure_refinement 'SHELXL-97 (Sheldrick, 2008)'
_computing_structure_solution 'SHELXS-97 (Sheldrick, 2008)'
_diffrn_ambient_temperature 100(2)
_diffrn_detector_area_resol_mean 8.33
_diffrn_measured_fraction_theta_full 0.991
_diffrn_measured_fraction_theta_max 0.991
_diffrn_measurement_device_type 'Bruker APEX'
_diffrn_measurement_method 'combination of \w and \f-scans '
_diffrn_radiation_monochromator graphite
_diffrn_radiation_source 'fine-focus sealed tube'
_diffrn_radiation_type CuK\a
_diffrn_radiation_wavelength 1.54178
_diffrn_reflns_av_R_equivalents 0.0353
_diffrn_reflns_av_sigmaI/netI 0.0287
_diffrn_reflns_limit_h_max 13
_diffrn_reflns_limit_h_min -12
_diffrn_reflns_limit_k_max 13
_diffrn_reflns_limit_k_min -13
_diffrn_reflns_limit_l_max 40
_diffrn_reflns_limit_l_min -40
_diffrn_reflns_number 19805
_diffrn_reflns_theta_full 67.96
_diffrn_reflns_theta_max 67.96
_diffrn_reflns_theta_min 3.91
_exptl_absorpt_coefficient_mu 3.716
_exptl_absorpt_correction_T_max 0.8361
_exptl_absorpt_correction_T_min 0.4396
_exptl_absorpt_correction_type numerical
_exptl_absorpt_process_details 'SADABS, Sheldrick, 2008'
_exptl_crystal_colour colorless
_exptl_crystal_density_diffrn 1.328
_exptl_crystal_density_method 'not measured'
_exptl_crystal_description tablet
_exptl_crystal_F_000 1524
_exptl_crystal_size_max 0.51
_exptl_crystal_size_mid 0.22
_exptl_crystal_size_min 0.13
_refine_diff_density_max 0.612
_refine_diff_density_min -0.800
_refine_diff_density_rms 0.093
_refine_ls_abs_structure_details 'Flack H D (1983), Acta Cryst. A39, 876-881, 1786 Friedel pairs measured'
_refine_ls_abs_structure_Flack 0.06(6)
_refine_ls_extinction_method none
_refine_ls_goodness_of_fit_ref 1.023
_refine_ls_hydrogen_treatment constr
_refine_ls_matrix_type full
_refine_ls_number_parameters 297
_refine_ls_number_reflns 4334
_refine_ls_number_restraints 0
_refine_ls_restrained_S_all 1.023
_refine_ls_R_factor_all 0.1032
_refine_ls_R_factor_gt 0.0942
_refine_ls_shift/su_max 0.063
_refine_ls_shift/su_mean 0.007
_refine_ls_structure_factor_coef Fsqd
_refine_ls_weighting_details 'calc w=1/[\s^2^(Fo^2^)+(0.1799P)^2^+5.7152P] where P=(Fo^2^+2Fc^2^)/3'
_refine_ls_weighting_scheme calc
_refine_ls_wR_factor_gt 0.2665
_refine_ls_wR_factor_ref 0.2793
_reflns_number_gt 3843
_reflns_number_total 4334
_reflns_threshold_expression >2sigma(I)
_cod_data_source_file np300640g_si_003.cif
_cod_data_source_block sfsu01
_cod_original_sg_symbol_Hall 'P 32 2" '
_cod_original_sg_symbol_H-M P3221
_cod_database_code 1508566

loop_
_symmetry_equiv_pos_as_xyz
'x, y, z'
'-y, x-y, z+2/3'
'-x+y, -x, z+1/3'
'y, x, -z'
'x-y, -y, -z+1/3'
'-x, -x+y, -z+2/3'

loop_
_atom_site_label
_atom_site_type_symbol
_atom_site_fract_x
_atom_site_fract_y
_atom_site_fract_z
_atom_site_U_iso_or_equiv
_atom_site_adp_type
_atom_site_occupancy
_atom_site_symmetry_multiplicity
_atom_site_calc_flag
_atom_site_refinement_flags
_atom_site_disorder_assembly
_atom_site_disorder_group
O1 O 0.5253(6) 0.0530(4) 0.29296(10) 0.0618(13) Uani 1 1 d . . .
H1A H 0.5340 0.0276 0.2710 0.093 Uiso 1 1 calc R . .
O3 O 0.6174(5) 0.0952(3) 0.22431(9) 0.0531(11) Uani 1 1 d . . .
O9 O 0.9036(3) 0.2843(4) 0.05550(8) 0.0417(9) Uani 1 1 d . . .
H9 H 0.9756 0.3540 0.0621 0.063 Uiso 1 1 calc R . .
O11 O 0.6309(4) 0.2684(5) 0.06889(10) 0.0601(12) Uani 1 1 d . . .
O18 O 0.6308(6) 0.4970(4) 0.24808(10) 0.0665(14) Uani 1 1 d . . .
N1 N 0.5251(8) 0.2389(5) 0.32084(12) 0.0699(19) Uani 1 1 d . . .
H1B H 0.4949 0.2005 0.3434 0.084 Uiso 1 1 calc R . .
C1 C 0.5490(8) 0.1801(6) 0.29103(14) 0.0564(16) Uani 1 1 d . . .
C2 C 0.6045(8) 0.2694(5) 0.25746(14) 0.0550(17) Uani 1 1 d . . .
C3 C 0.6395(7) 0.2168(5) 0.22347(13) 0.0490(14) Uani 1 1 d . . .
C4 C 0.7067(6) 0.3050(5) 0.18597(12) 0.0399(12) Uani 1 1 d . . .
C5 C 0.7598(6) 0.2280(5) 0.15921(12) 0.0389(11) Uani 1 1 d . . .
H5A H 0.6843 0.1319 0.1564 0.047 Uiso 1 1 calc R . .
C6 C 0.8845(7) 0.2242(6) 0.17593(13) 0.0475(13) Uani 1 1 d . . .
H6A H 0.9555 0.3179 0.1827 0.057 Uiso 1 1 calc R . .
H6B H 0.8570 0.1697 0.2000 0.057 Uiso 1 1 calc R . .
C7 C 0.9443(6) 0.1642(5) 0.14794(15) 0.0464(12) Uani 1 1 d . . .
H7A H 1.0017 0.1332 0.1580 0.056 Uiso 1 1 calc R . .
C8 C 0.9192(6) 0.1528(5) 0.10874(13) 0.0459(12) Uani 1 1 d . . .
C9 C 0.8343(5) 0.2053(5) 0.08960(12) 0.0403(12) Uani 1 1 d . . .
H9A H 0.7471 0.1248 0.0810 0.048 Uiso 1 1 calc R . .
C10 C 0.7983(5) 0.2922(4) 0.11711(12) 0.0345(10) Uani 1 1 d . . .
H10A H 0.8819 0.3835 0.1197 0.041 Uiso 1 1 calc R . .
C11 C 0.6859(5) 0.3154(5) 0.10010(12) 0.0412(12) Uani 1 1 d . . .
C12 C 0.6445(6) 0.3979(5) 0.12631(13) 0.0430(11) Uani 1 1 d . . .
H12A H 0.5733 0.4100 0.1136 0.052 Uiso 1 1 calc R . .
H12B H 0.7240 0.4888 0.1313 0.052 Uiso 1 1 calc R . .
C13 C 0.5890(6) 0.3183(5) 0.16551(13) 0.0401(11) Uani 1 1 d . . .
H13A H 0.5650 0.3741 0.1827 0.048 Uiso 1 1 calc R . .
C14 C 0.4572(6) 0.1788(5) 0.15889(15) 0.0487(14) Uani 1 1 d . . .
H14A H 0.4274 0.1306 0.1839 0.058 Uiso 1 1 calc R . .
H14B H 0.4787 0.1229 0.1415 0.058 Uiso 1 1 calc R . .
C15 C 0.3361(8) 0.1912(8) 0.1409(2) 0.075(2) Uani 1 1 d . . .
H15A H 0.2554 0.1007 0.1389 0.112 Uiso 1 1 calc R . .
H15B H 0.3618 0.2317 0.1151 0.112 Uiso 1 1 calc R . .
H15C H 0.3161 0.2489 0.1575 0.112 Uiso 1 1 calc R . .
C16 C 0.8277(6) 0.4499(5) 0.19766(13) 0.0458(13) Uani 1 1 d . . .
H16A H 0.7913 0.5087 0.2051 0.069 Uiso 1 1 calc R . .
H16B H 0.8893 0.4901 0.1756 0.069 Uiso 1 1 calc R . .
H16C H 0.8774 0.4406 0.2195 0.069 Uiso 1 1 calc R . .
C17 C 0.9726(8) 0.0819(8) 0.08205(18) 0.0679(18) Uani 1 1 d . . .
H17A H 1.0041 0.0311 0.0977 0.102 Uiso 1 1 calc R . .
H17B H 1.0483 0.1503 0.0666 0.102 Uiso 1 1 calc R . .
H17C H 0.8995 0.0193 0.0648 0.102 Uiso 1 1 calc R . .
C18 C 0.6057(9) 0.3943(6) 0.26746(14) 0.0627(19) Uani 1 1 d . . .
C19 C 0.5564(10) 0.3781(7) 0.31071(17) 0.077(3) Uani 1 1 d . . .
H19A H 0.6289 0.4464 0.3276 0.093 Uiso 1 1 calc R . .
H19B H 0.4747 0.3875 0.3130 0.093 Uiso 1 1 calc R . .
C1S C 0.196(2) 0.299(3) 0.2778(6) 0.110(7) Uani 0.50 1 d P A 1
H1SA H 0.2750 0.3876 0.2861 0.132 Uiso 0.50 1 calc PR A 1
Cl1 Cl 0.1900(6) 0.1663(7) 0.31660(18) 0.129(2) Uani 0.50 1 d P A 1
Cl2 Cl 0.2484(5) 0.2625(6) 0.23744(17) 0.1124(18) Uani 0.50 1 d P A 1
Cl3 Cl 0.0366(16) 0.3299(9) 0.28282(19) 0.230(7) Uani 0.50 1 d P A 1
C2S C 0.1078(19) -0.2876(18) 0.3131(5) 0.084(4) Uiso 0.50 1 d P . 2
H2SA H 0.1764 -0.3091 0.3023 0.100 Uiso 0.50 1 calc PR . 2
Cl4 Cl -0.0666(6) -0.4017(7) 0.29598(13) 0.213(3) Uani 1 1 d . . 2
Cl5 Cl 0.1633(5) -0.1068(6) 0.31312(17) 0.1151(19) Uani 0.50 1 d P B 2
O1W O -0.1355(17) 0.2253(18) 0.3141(4) 0.118(5) Uiso 0.50 1 d P C 3
O2W O 0.2365(7) 0.4236(7) 0.2944(2) 0.0408(15) Uiso 0.50 1 d P D 3

loop_
_atom_site_aniso_label
_atom_site_aniso_U_11
_atom_site_aniso_U_22
_atom_site_aniso_U_33
_atom_site_aniso_U_23
_atom_site_aniso_U_13
_atom_site_aniso_U_12
O1 0.129(4) 0.045(2) 0.0283(16) 0.0086(15) 0.019(2) 0.057(3)
O3 0.110(3) 0.0311(17) 0.0298(16) 0.0054(14) 0.0216(19) 0.044(2)
O9 0.0303(16) 0.0450(19) 0.0206(13) 0.0005(13) 0.0001(12) -0.0032(14)
O11 0.043(2) 0.089(3) 0.0250(16) -0.0068(18) -0.0022(15) 0.016(2)
O18 0.146(4) 0.040(2) 0.0316(16) 0.0108(16) 0.025(2) 0.060(3)
N1 0.157(6) 0.054(3) 0.0255(19) 0.014(2) 0.033(3) 0.073(4)
C1 0.116(5) 0.040(3) 0.024(2) 0.006(2) 0.017(3) 0.047(3)
C2 0.120(5) 0.038(3) 0.024(2) 0.007(2) 0.015(3) 0.053(3)
C3 0.096(4) 0.032(2) 0.024(2) 0.0066(18) 0.012(2) 0.035(3)
C4 0.072(3) 0.023(2) 0.0198(18) -0.0008(17) 0.005(2) 0.020(2)
C5 0.065(3) 0.023(2) 0.0192(19) 0.0001(16) 0.006(2) 0.015(2)
C6 0.078(4) 0.039(3) 0.025(2) 0.0006(19) 0.000(2) 0.029(3)
C7 0.064(3) 0.038(3) 0.036(2) 0.003(2) 0.004(2) 0.024(2)
C8 0.059(3) 0.030(2) 0.032(2) 0.0005(19) 0.012(2) 0.010(2)
C9 0.038(2) 0.032(2) 0.0215(19) -0.0043(18) 0.0024(18) -0.0044(19)
C10 0.039(2) 0.025(2) 0.0231(19) 0.0025(16) 0.0023(17) 0.0037(17)
C11 0.040(2) 0.041(3) 0.0194(19) 0.0056(18) 0.0057(18) 0.003(2)
C12 0.055(3) 0.031(2) 0.031(2) 0.0071(19) 0.002(2) 0.012(2)
C13 0.063(3) 0.027(2) 0.027(2) -0.0002(17) 0.008(2) 0.021(2)
C14 0.067(3) 0.025(2) 0.040(2) 0.0008(19) 0.020(2) 0.012(2)
C15 0.057(4) 0.054(4) 0.088(5) 0.008(4) -0.005(4) 0.009(3)
C16 0.076(4) 0.026(2) 0.026(2) -0.0036(18) -0.006(2) 0.018(2)
C17 0.088(5) 0.073(4) 0.042(3) -0.004(3) 0.020(3) 0.040(4)
C18 0.132(6) 0.048(3) 0.027(2) 0.006(2) 0.016(3) 0.059(4)
C19 0.169(8) 0.048(3) 0.038(3) 0.014(3) 0.036(4) 0.072(5)
C1S 0.097(13) 0.132(17) 0.106(14) 0.019(12) -0.051(12) 0.061(12)
Cl1 0.090(3) 0.140(5) 0.126(4) 0.075(4) 0.000(3) 0.033(3)
Cl2 0.085(3) 0.118(4) 0.116(4) 0.052(3) 0.007(3) 0.037(3)
Cl3 0.49(2) 0.143(6) 0.092(4) 0.041(4) 0.056(7) 0.187(10)
Cl4 0.207(5) 0.296(7) 0.143(3) -0.141(4) -0.088(3) 0.132(5)
Cl5 0.078(3) 0.136(4) 0.122(4) -0.061(4) -0.027(3) 0.047(3)

loop_
_atom_type_symbol
_atom_type_description
_atom_type_scat_dispersion_real
_atom_type_scat_dispersion_imag
_atom_type_scat_source
C C 0.0181 0.0091 'International Tables Vol C Tables 4.2.6.8 and 6.1.1.4'
H H 0.0000 0.0000 'International Tables Vol C Tables 4.2.6.8 and 6.1.1.4'
N N 0.0311 0.0180 'International Tables Vol C Tables 4.2.6.8 and 6.1.1.4'
O O 0.0492 0.0322 'International Tables Vol C Tables 4.2.6.8 and 6.1.1.4'
Cl Cl 0.3639 0.7018 'International Tables Vol C Tables 4.2.6.8 and 6.1.1.4'

loop_
_geom_angle_atom_site_label_1
_geom_angle_atom_site_label_2
_geom_angle_atom_site_label_3
_geom_angle
_geom_angle_site_symmetry_1
_geom_angle_site_symmetry_3
C1 N1 C19 110.7(4) . .
N1 C1 O1 121.7(5) . .
N1 C1 C2 113.1(4) . .
O1 C1 C2 125.2(4) . .
C18 C2 C1 106.2(4) . .
C18 C2 C3 136.0(4) . .
C1 C2 C3 117.8(4) . .
O3 C3 C2 118.6(4) . .
O3 C3 C4 118.4(4) . .
C2 C3 C4 123.0(4) . .
C16 C4 C3 110.0(4) . .
C16 C4 C5 110.5(5) . .
C3 C4 C5 109.0(4) . .
C16 C4 C13 110.5(4) . .
C3 C4 C13 105.3(4) . .
C5 C4 C13 111.3(4) . .
C6 C5 C4 113.7(4) . .
C6 C5 C10 108.0(4) . .
C4 C5 C10 112.0(4) . .
C7 C6 C5 113.1(4) . .
C8 C7 C6 123.3(5) . .
C7 C8 C9 122.3(5) . .
C7 C8 C17 121.6(6) . .
C9 C8 C17 116.0(5) . .
O9 C9 C8 110.1(4) . .
O9 C9 C10 109.6(4) . .
C8 C9 C10 113.6(4) . .
C11 C10 C9 112.0(4) . .
C11 C10 C5 111.5(4) . .
C9 C10 C5 111.5(4) . .
O11 C11 C12 122.7(5) . .
O11 C11 C10 123.1(5) . .
C12 C11 C10 114.2(4) . .
C11 C12 C13 108.3(4) . .
C14 C13 C12 111.2(4) . .
C14 C13 C4 113.3(4) . .
C12 C13 C4 108.9(4) . .
C13 C14 C15 113.8(5) . .
Cl2 C1S Cl1 104.8(13) . .
Cl2 C1S Cl3 126.0(10) . .
Cl1 C1S Cl3 112.4(12) . .
Cl5 C2S Cl4 116.0(10) . .
Cl5 C2S Cl4 101.7(9) . 6
Cl4 C2S Cl4 96.0(8) . 6
C2S Cl4 C2S 81.2(9) . 6
C1 O1 H1A 109.5 . .
C9 O9 H9 109.5 . .
C1 N1 H1B 124.7 . .
C19 N1 H1B 124.7 . .
C6 C5 H5A 107.6 . .
C4 C5 H5A 107.6 . .
C10 C5 H5A 107.6 . .
C7 C6 H6A 109.0 . .
C5 C6 H6A 109.0 . .
C7 C6 H6B 109.0 . .
C5 C6 H6B 109.0 . .
H6A C6 H6B 107.8 . .
C8 C7 H7A 118.3 . .
C6 C7 H7A 118.3 . .
O9 C9 H9A 107.8 . .
C8 C9 H9A 107.8 . .
C10 C9 H9A 107.8 . .
C11 C10 H10A 107.2 . .
C9 C10 H10A 107.2 . .
C5 C10 H10A 107.2 . .
C11 C12 H12A 110.0 . .
C13 C12 H12A 110.0 . .
C11 C12 H12B 110.0 . .
C13 C12 H12B 110.0 . .
H12A C12 H12B 108.4 . .
C14 C13 H13A 107.7 . .
C12 C13 H13A 107.7 . .
C4 C13 H13A 107.7 . .
C13 C14 H14A 108.8 . .
C15 C14 H14A 108.8 . .
C13 C14 H14B 108.8 . .
C15 C14 H14B 108.8 . .
H14A C14 H14B 107.7 . .
C14 C15 H15A 109.5 . .
C14 C15 H15B 109.5 . .
H15A C15 H15B 109.5 . .
C14 C15 H15C 109.5 . .
H15A C15 H15C 109.5 . .
H15B C15 H15C 109.5 . .
C4 C16 H16A 109.5 . .
C4 C16 H16B 109.5 . .
H16A C16 H16B 109.5 . .
C4 C16 H16C 109.5 . .
H16A C16 H16C 109.5 . .
H16B C16 H16C 109.5 . .
C8 C17 H17A 109.5 . .
C8 C17 H17B 109.5 . .
H17A C17 H17B 109.5 . .
C8 C17 H17C 109.5 . .
H17A C17 H17C 109.5 . .
H17B C17 H17C 109.5 . .
O18 C18 C2 132.1(5) . .
O18 C18 C19 121.4(5) . .
C2 C18 C19 106.4(4) . .
N1 C19 C18 103.4(4) . .
N1 C19 H19A 111.1 . .
C18 C19 H19A 111.1 . .
N1 C19 H19B 111.1 . .
C18 C19 H19B 111.1 . .
H19A C19 H19B 109.1 . .
Cl2 C1S H1SA 103.7 . .
Cl1 C1S H1SA 103.7 . .
Cl3 C1S H1SA 103.7 . .
Cl5 C2S H2SA 113.7 . .
Cl4 C2S H2SA 113.7 . .
Cl4 C2S H2SA 113.7 6 .

loop_
_geom_bond_atom_site_label_1
_geom_bond_atom_site_label_2
_geom_bond_distance
_geom_bond_site_symmetry_2
O1 C1 1.305(6) .
O3 C3 1.249(6) .
O9 C9 1.424(5) .
O11 C11 1.203(6) .
O18 C18 1.224(6) .
N1 C1 1.302(7) .
N1 C19 1.449(7) .
C1 C2 1.433(7) .
C2 C18 1.424(7) .
C2 C3 1.432(7) .
C3 C4 1.551(6) .
C4 C16 1.549(7) .
C4 C5 1.554(7) .
C4 C13 1.554(8) .
C5 C6 1.519(8) .
C5 C10 1.557(5) .
C6 C7 1.495(8) .
C7 C8 1.351(7) .
C8 C9 1.486(8) .
C8 C17 1.504(8) .
C9 C10 1.535(7) .
C10 C11 1.512(7) .
C11 C12 1.506(8) .
C12 C13 1.545(6) .
C13 C14 1.528(7) .
C14 C15 1.547(10) .
C18 C19 1.544(7) .
C1S Cl2 1.62(3) .
C1S Cl1 1.957(19) .
C1S Cl3 1.97(2) .
C2S Cl5 1.785(19) .
C2S Cl4 1.804(19) .
C2S Cl4 2.013(19) 6
Cl4 C2S 2.013(19) 6
O1 H1A 0.8200 .
O9 H9 0.8200 .
N1 H1B 0.8600 .
C5 H5A 0.9800 .
C6 H6A 0.9700 .
C6 H6B 0.9700 .
C7 H7A 0.9300 .
C9 H9A 0.9800 .
C10 H10A 0.9800 .
C12 H12A 0.9700 .
C12 H12B 0.9700 .
C13 H13A 0.9800 .
C14 H14A 0.9700 .
C14 H14B 0.9700 .
C15 H15A 0.9600 .
C15 H15B 0.9600 .
C15 H15C 0.9600 .
C16 H16A 0.9600 .
C16 H16B 0.9600 .
C16 H16C 0.9600 .
C17 H17A 0.9600 .
C17 H17B 0.9600 .
C17 H17C 0.9600 .
C19 H19A 0.9700 .
C19 H19B 0.9700 .
C1S H1SA 0.9800 .
C2S H2SA 0.9800 .

loop_
_geom_hbond_atom_site_label_D
_geom_hbond_atom_site_label_H
_geom_hbond_atom_site_label_A
_geom_hbond_distance_DH
_geom_hbond_distance_HA
_geom_hbond_distance_DA
_geom_hbond_angle_DHA
_geom_hbond_site_symmetry_A
O1 H1A O3 0.82 1.80 2.491(5) 141.3 .
O9 H9 O18 0.82 1.88 2.696(4) 171.2 5_665
N1 H1B O9 0.86 1.96 2.804(6) 165.7 3_665
N1 H1B O11 0.86 2.65 3.077(6) 111.7 3_665

loop_
_geom_torsion_atom_site_label_1
_geom_torsion_atom_site_label_2
_geom_torsion_atom_site_label_3
_geom_torsion_atom_site_label_4
_geom_torsion
_geom_torsion_site_symmetry_1
_geom_torsion_site_symmetry_4
C19 N1 C1 O1 -178.5(8) . .
C19 N1 C1 C2 2.5(10) . .
N1 C1 C2 C18 -4.2(9) . .
O1 C1 C2 C18 176.8(8) . .
N1 C1 C2 C3 177.7(7) . .
O1 C1 C2 C3 -1.2(12) . .
C18 C2 C3 O3 -175.8(9) . .
C1 C2 C3 O3 1.5(10) . .
C18 C2 C3 C4 5.6(14) . .
C1 C2 C3 C4 -177.1(6) . .
O3 C3 C4 C16 -132.4(6) . .
C2 C3 C4 C16 46.2(8) . .
O3 C3 C4 C5 -11.0(8) . .
C2 C3 C4 C5 167.6(6) . .
O3 C3 C4 C13 108.5(6) . .
C2 C3 C4 C13 -72.9(7) . .
C16 C4 C5 C6 51.1(5) . .
C3 C4 C5 C6 -70.0(6) . .
C13 C4 C5 C6 174.3(4) . .
C16 C4 C5 C10 -71.8(5) . .
C3 C4 C5 C10 167.2(4) . .
C13 C4 C5 C10 51.5(5) . .
C4 C5 C6 C7 -173.5(4) . .
C10 C5 C6 C7 -48.5(5) . .
C5 C6 C7 C8 18.4(7) . .
C6 C7 C8 C9 2.9(8) . .
C6 C7 C8 C17 -175.3(6) . .
C7 C8 C9 O9 132.3(5) . .
C17 C8 C9 O9 -49.4(6) . .
C7 C8 C9 C10 9.0(7) . .
C17 C8 C9 C10 -172.7(5) . .
O9 C9 C10 C11 69.8(5) . .
C8 C9 C10 C11 -166.6(4) . .
O9 C9 C10 C5 -164.5(4) . .
C8 C9 C10 C5 -40.9(5) . .
C6 C5 C10 C11 -173.4(4) . .
C4 C5 C10 C11 -47.4(5) . .
C6 C5 C10 C9 60.6(5) . .
C4 C5 C10 C9 -173.4(4) . .
C9 C10 C11 O11 1.1(6) . .
C5 C10 C11 O11 -124.6(5) . .
C9 C10 C11 C12 178.9(4) . .
C5 C10 C11 C12 53.1(5) . .
O11 C11 C12 C13 117.3(5) . .
C10 C11 C12 C13 -60.5(5) . .
C11 C12 C13 C14 -63.9(6) . .
C11 C12 C13 C4 61.7(5) . .
C16 C4 C13 C14 -171.1(4) . .
C3 C4 C13 C14 -52.4(5) . .
C5 C4 C13 C14 65.6(5) . .
C16 C4 C13 C12 64.5(5) . .
C3 C4 C13 C12 -176.7(4) . .
C5 C4 C13 C12 -58.7(5) . .
C12 C13 C14 C15 -60.5(6) . .
C4 C13 C14 C15 176.4(5) . .
C1 C2 C18 O18 -172.2(9) . .
C3 C2 C18 O18 5.4(17) . .
C1 C2 C18 C19 3.9(9) . .
C3 C2 C18 C19 -178.5(9) . .
C1 N1 C19 C18 0.1(10) . .
O18 C18 C19 N1 174.1(8) . .
C2 C18 C19 N1 -2.5(9) . .
Cl5 C2S Cl4 C2S -89.0(9) . 6
Cl4 C2S Cl4 C2S 17.1(11) 6 6
